data_1537599
loop_
_publ_author_name
'le Bihan, M.T.'

_publ_section_title
;
 Contribution a l'etude des silicates de cuivre. Differenciation de la
 shattuckite et de la plancheite. Structure atomique de la shattuckite
;
_journal_name_full
;
Bulletin de la Societe Francaise de Mineralogie et de Cristallographie 
(72,1949-100,1977)
;
_journal_page_first 3
_journal_page_last 7
_journal_volume 90
_journal_year 1967
_chemical_formula_sum 'Cu5 H2 O14 Si4'
_chemical_name_systematic 'Cu5 (O H)2 (Si O3)4'
_space_group_IT_number 61
_symmetry_space_group_name_Hall '-P 2bc 2ac'
_symmetry_space_group_name_H-M 'P c a b'
_cell_angle_alpha 90
_cell_angle_beta 90
_cell_angle_gamma 90
_cell_formula_units_Z 4
_cell_length_a 9.88
_cell_length_b 19.82
_cell_length_c 5.39
_cell_volume 1055.478
_citation_journal_id_ASTM BUFCAE
_cod_data_source_file leBihan_BUFCAE_1967_388.cif
_cod_data_source_block H2Cu5O14Si4
_cod_original_sg_symbol_Hall '-P 2ac 2ab (z,y,-x)'
_cod_original_formula_sum 'H2 Cu5 O14 Si4'
_cod_database_code 1537599

loop_
_symmetry_equiv_pos_as_xyz
x,y,z
x+1/2,-y,-z+1/2
-x,-y+1/2,z+1/2
-x+1/2,y+1/2,-z
-x,-y,-z
-x-1/2,y,z-1/2
x,y-1/2,-z-1/2
x-1/2,-y-1/2,z

loop_
_atom_site_label
_atom_site_type_symbol
_atom_site_fract_x
_atom_site_fract_y
_atom_site_fract_z
_atom_site_occupancy
_atom_site_U_iso_or_equiv
O2 O-2 0.473 0.4485 0.05 1 0.0
Cu2 Cu+2 0.163 0.529 0.565 1 0.0
O4 O-2 0.504 0.332 0.75 1 0.0
O5 O-2 0.698 0.29 0.5 1 0.0
Si1 Si+4 0.462 0.3685 0 1 0.0
Cu1 Cu+2 0.245 0.2805 0.78 1 0.0
O3 O-2 0.502 0.33 0.25 1 0.0
O6 O-2 0.645 0.422 0.53 1 0.0
O7 O-2 0.684 0.548 0.32 1 0.0
Si2 Si+4 0.585 0.3485 0.5 1 0.0
O1 O-2 0.302 0.351 0 1 0.0
Cu3 Cu+2 0.5 0.5 0.5 1 0.0
